data_4519269
loop_
_publ_author_name
'Li, Puzhen'
'Zhang, Meng'
'Maris, Thierry'
'Zhu, X. X.'
'Wuest, James D.'

_publ_section_title
;
 Probing the Relationship between Gelation and Crystallization by Using
 Salts of Lithocholic Acid
;
_journal_issue 1
_journal_name_full 'Crystal Growth & Design'
_journal_page_first 643
_journal_page_last 652
_journal_paper_doi 10.1021/acs.cgd.1c01182
_journal_volume 22
_journal_year 2021
_chemical_absolute_configuration ad
_chemical_formula_moiety 'C24 H39 O3, C6 H14 N'
_chemical_formula_sum 'C30 H53 N O3'
_chemical_formula_weight 475.73
_space_group_crystal_system monoclinic
_space_group_IT_number 4
_space_group_name_Hall 'P 2yb'
_space_group_name_H-M_alt 'P 1 21 1'
_atom_sites_solution_hydrogens geom
_atom_sites_solution_primary dual
_audit_contact_author_name
;
;
_audit_creation_date 2021-05-17
_audit_creation_method
;
Olex2 1.3
(compiled 2020.11.12 svn.r5f609507 for OlexSys, GUI svn.r6272)
;
_cell_angle_alpha 90
_cell_angle_beta 106.761(2)
_cell_angle_gamma 90
_cell_formula_units_Z 2
_cell_length_a 11.1747(4)
_cell_length_b 7.5361(3)
_cell_length_c 17.8459(7)
_cell_measurement_reflns_used 9928
_cell_measurement_temperature 100
_cell_measurement_theta_max 71.621
_cell_measurement_theta_min 2.586
_cell_volume 1439.02(10)
_computing_cell_refinement
;
SAINT (2020) V8.40B; Integration Software for Single Crystal Data.
Bruker AXS Inc., Madison, WI 53719-1173.
;
_computing_data_collection
;
APEX 3 (2019) Bruker AXS Inc., Madison, WI 53719-1173.
;
_computing_data_reduction
;
SAINT (2020) V8.40B; Integration Software for Single Crystal Data.
Bruker AXS Inc., Madison, WI 53719-1173.
;
_computing_molecular_graphics 'Olex2 1.3 (Dolomanov et al., 2009)'
_computing_publication_material 'Olex2 1.3 (Dolomanov et al., 2009)'
_computing_structure_refinement 'XL  (Sheldrick, 2008)'
_computing_structure_solution 'SHELXT 2018/2 (Sheldrick, 2018)'
_diffrn_ambient_temperature 100
_diffrn_detector 'CCD area detector'
_diffrn_detector_area_resol_mean 8.3
_diffrn_detector_type 'Bruker APEX2 CCD'
_diffrn_measured_fraction_theta_full 1.000
_diffrn_measured_fraction_theta_max 0.998
_diffrn_measurement_device 'three-circle diffractometer'
_diffrn_measurement_device_type 'Bruker Smart APEX'
_diffrn_measurement_method '\w scans'
_diffrn_radiation_collimation 'Focusing mirrors'
_diffrn_radiation_monochromator 'Quazar MX Mirror Optics'
_diffrn_radiation_probe x-ray
_diffrn_radiation_type 'Cu K\a'
_diffrn_radiation_wavelength 1.54178
_diffrn_reflns_av_R_equivalents 0.0344
_diffrn_reflns_av_unetI/netI 0.0270
_diffrn_reflns_Laue_measured_fraction_full 1.000
_diffrn_reflns_Laue_measured_fraction_max 0.998
_diffrn_reflns_limit_h_max 13
_diffrn_reflns_limit_h_min -13
_diffrn_reflns_limit_k_max 9
_diffrn_reflns_limit_k_min -9
_diffrn_reflns_limit_l_max 21
_diffrn_reflns_limit_l_min -22
_diffrn_reflns_number 25275
_diffrn_reflns_point_group_measured_fraction_full 0.964
_diffrn_reflns_point_group_measured_fraction_max 0.958
_diffrn_reflns_theta_full 67.679
_diffrn_reflns_theta_max 71.960
_diffrn_reflns_theta_min 2.586
_diffrn_source 'Microfocus Source'
_diffrn_source_current 0.65
_diffrn_source_power 0.0291265
_diffrn_source_target Cu
_diffrn_source_type 'Incoatec I\mS High Brilliance Microsource'
_diffrn_source_voltage 44.81
_exptl_absorpt_coefficient_mu 0.530
_exptl_absorpt_correction_T_max 0.7535
_exptl_absorpt_correction_T_min 0.5817
_exptl_absorpt_correction_type multi-scan
_exptl_absorpt_process_details
;
SADABS-2016/2 (Bruker,2016/2) was used for absorption correction.
wR2(int) was 0.1534 before and 0.0507 after correction.
The Ratio of minimum to maximum transmission is 0.7720.
The \l/2 correction factor is Not present.
;
_exptl_crystal_colour 'clear light colourless'
_exptl_crystal_colour_lustre clear
_exptl_crystal_colour_modifier light
_exptl_crystal_colour_primary colourless
_exptl_crystal_density_diffrn 1.098
_exptl_crystal_description Block
_exptl_crystal_F_000 528
_exptl_crystal_size_max 0.34
_exptl_crystal_size_mid 0.13
_exptl_crystal_size_min 0.06
_refine_diff_density_max 0.300
_refine_diff_density_min -0.479
_refine_diff_density_rms 0.043
_refine_ls_abs_structure_details
;
 Flack x determined using 2220 quotients [(I+)-(I-)]/[(I+)+(I-)]
 (Parsons, Flack and Wagner, Acta Cryst. B69 (2013) 249-259).
;
_refine_ls_abs_structure_Flack 0.01(8)
_refine_ls_extinction_coef .
_refine_ls_extinction_method none
_refine_ls_goodness_of_fit_ref 1.033
_refine_ls_hydrogen_treatment constr
_refine_ls_matrix_type full
_refine_ls_number_parameters 428
_refine_ls_number_reflns 5412
_refine_ls_number_restraints 401
_refine_ls_restrained_S_all 1.028
_refine_ls_R_factor_all 0.0457
_refine_ls_R_factor_gt 0.0445
_refine_ls_shift/su_max 0.001
_refine_ls_shift/su_mean 0.000
_refine_ls_structure_factor_coef Fsqd
_refine_ls_weighting_details 'w=1/[\s^2^(Fo^2^)+(0.0835P)^2^+0.2872P] where P=(Fo^2^+2Fc^2^)/3'
_refine_ls_weighting_scheme calc
_refine_ls_wR_factor_gt 0.1228
_refine_ls_wR_factor_ref 0.1250
_reflns_Friedel_coverage 0.777
_reflns_Friedel_fraction_full 0.920
_reflns_Friedel_fraction_max 0.911
_reflns_number_gt 5260
_reflns_number_total 5412
_reflns_threshold_expression 'I > 2\s(I)'
_cod_data_source_file LCA-CycloHexylNH3_zhu22.cif
_cod_data_source_block zhu22
_cod_depositor_comments
;
The following automatic conversions were performed:

data item '_diffrn_radiation_probe' value 'X-ray' was changed to
'x-ray' in accordance with the built-in table derived from the CIF
Core dictionary named 'cif_core.dic' version 2.4.5 last updated on
2014-11-21.

Automatic conversion script
Id: cif_fix_values 8738 2021-04-28 16:35:53Z antanas 
;
_cod_database_code 4519269
_shelx_shelxl_version_number 2018/3
_shelx_space_group_comment
;
The symmetry employed for this shelxl refinement is uniquely defined
by the following loop, which should always be used as a source of
symmetry information in preference to the above space-group names.
They are only intended as comments.
;
_shelx_estimated_absorpt_t_max 0.969
_shelx_estimated_absorpt_t_min 0.840
_olex2_refinement_description
;
1. Fixed Uiso
 At 1.2 times of:
  All C(H) groups, All C(H,H) groups, All N(H,H,H) groups
 At 1.5 times of:
  All C(H,H,H) groups, All O(H) groups
2. Shared sites
{N1A, N1B}
3. Uiso/Uaniso restraints and constraints
N1A \\sim C1A \\sim C2A \\sim C3A \\sim C4A \\sim C5A \\sim C6A \\sim N1B \\sim
C1B \\sim C2B \\sim C3B \\sim C4B \\sim C5B \\sim C6B \\sim N1C \\sim C1C \\sim
C2C \\sim C3C \\sim C4C \\sim C5C \\sim C6C: within 1.7A with sigma of 0.005
and sigma for terminal atoms of 0.02 within 1.7A
Uanis(N1A) = Uanis(N1B) = Uanis(N1C)
4. Same fragment restrains
{N1B, C1B, C2B, C3B, C4B, C5B, C6B} sigma for 1-2: 0.001, 1-3: 0.01
as in
{N1C, C1C, C2C, C3C, C4C, C5C, C6C}
5. Others
 1*[Sof(N1A)+Sof(H1AA)+Sof(H1AB)+Sof(H1AC)+Sof(C1A)+Sof(H1AD)+Sof(C2A)+
 Sof(H2AA)+Sof(H2AB)+Sof(C3A)+Sof(H3AA)+Sof(H3AB)+Sof(C4A)+Sof(H4AA)+Sof(H4AB)+
 Sof(C5A)+Sof(H5AA)+Sof(H5AB)+Sof(C6A)+Sof(H6AA)+Sof(H6AB)]+1*[Sof(N1B)+
 Sof(H1BA)+Sof(H1BB)+Sof(H1BC)+Sof(C1B)+Sof(H1BD)+Sof(C2B)+Sof(H2BA)+Sof(H2BB)+
 Sof(C3B)+Sof(H3BA)+Sof(H3BB)+Sof(C4B)+Sof(H4BA)+Sof(H4BB)+Sof(C5B)+Sof(H5BA)+
 Sof(H5BB)+Sof(C6B)+Sof(H6BA)+Sof(H6BB)]+1*[Sof(N1C)+Sof(H1CA)+Sof(H1CB)+
 Sof(H1CC)+Sof(C1C)+Sof(H1C)+Sof(C2C)+Sof(H2CA)+Sof(H2CB)+Sof(C3C)+Sof(H3CA)+
 Sof(H3CB)+Sof(C4C)+Sof(H4CA)+Sof(H4CB)+Sof(C5C)+Sof(H5CA)+Sof(H5CB)+Sof(C6C)+
 Sof(H6CA)+Sof(H6CB)]=1 with esd of 0.001
 Sof(N1A)=Sof(H1AA)=Sof(H1AB)=Sof(H1AC)=Sof(C1A)=Sof(H1AD)=Sof(C2A)=Sof(H2AA)=
 Sof(H2AB)=Sof(C3A)=Sof(H3AA)=Sof(H3AB)=Sof(C4A)=Sof(H4AA)=Sof(H4AB)=Sof(C5A)=
 Sof(H5AA)=Sof(H5AB)=Sof(C6A)=Sof(H6AA)=Sof(H6AB)=FVAR(1)
 Sof(N1B)=Sof(H1BA)=Sof(H1BB)=Sof(H1BC)=Sof(C1B)=Sof(H1BD)=Sof(C2B)=Sof(H2BA)=
 Sof(H2BB)=Sof(C3B)=Sof(H3BA)=Sof(H3BB)=Sof(C4B)=Sof(H4BA)=Sof(H4BB)=Sof(C5B)=
 Sof(H5BA)=Sof(H5BB)=Sof(C6B)=Sof(H6BA)=Sof(H6BB)=FVAR(2)
 Sof(N1C)=Sof(H1CA)=Sof(H1CB)=Sof(H1CC)=Sof(C1C)=Sof(H1C)=Sof(C2C)=Sof(H2CA)=
 Sof(H2CB)=Sof(C3C)=Sof(H3CA)=Sof(H3CB)=Sof(C4C)=Sof(H4CA)=Sof(H4CB)=Sof(C5C)=
 Sof(H5CA)=Sof(H5CB)=Sof(C6C)=Sof(H6CA)=Sof(H6CB)=FVAR(3)
6.a Ternary CH refined with riding coordinates:
 C3(H3), C5(H5), C8(H8), C9(H9), C14(H14), C17(H17), C20(H20), C1A(H1AD),
 C1B(H1BD), C1C(H1C)
6.b Secondary CH2 refined with riding coordinates:
 C1(H1A,H1B), C2(H2A,H2B), C4(H4A,H4B), C6(H6A,H6B), C7(H7A,H7B), C11(H11A,
 H11B), C12(H12A,H12B), C15(H15A,H15B), C16(H16A,H16B), C22(H22A,H22B),
 C23(H23A,H23B), C2A(H2AA,H2AB), C3A(H3AA,H3AB), C4A(H4AA,H4AB), C5A(H5AA,H5AB),
  C6A(H6AA,H6AB), C2B(H2BA,H2BB), C3B(H3BA,H3BB), C4B(H4BA,H4BB), C5B(H5BA,
 H5BB), C6B(H6BA,H6BB), C2C(H2CA,H2CB), C3C(H3CA,H3CB), C4C(H4CA,H4CB),
 C5C(H5CA,H5CB), C6C(H6CA,H6CB)
6.c Idealised Me refined as rotating group:
 C18(H18A,H18B,H18C), C19(H19A,H19B,H19C), C21(H21A,H21B,H21C), N1A(H1AA,H1AB,
 H1AC), N1B(H1BA,H1BB,H1BC), N1C(H1CA,H1CB,H1CC)
6.d Idealised tetrahedral OH refined as rotating group:
 O1(H1)
;

loop_
_space_group_symop_operation_xyz
'x, y, z'
'-x, y+1/2, -z'

loop_
_atom_site_label
_atom_site_type_symbol
_atom_site_fract_x
_atom_site_fract_y
_atom_site_fract_z
_atom_site_U_iso_or_equiv
_atom_site_adp_type
_atom_site_occupancy
_atom_site_site_symmetry_order
_atom_site_calc_flag
_atom_site_refinement_flags_posn
_atom_site_refinement_flags_adp
_atom_site_refinement_flags_occupancy
_atom_site_disorder_assembly
_atom_site_disorder_group
O1 O 0.49028(16) 0.5992(6) 0.15307(10) 0.0387(4) Uani 1 1 d . . . . .
H1 H 0.482515 0.490398 0.142664 0.058 Uiso 1 1 calc R U . . .
O2 O 0.51976(17) 0.7568(6) 0.89198(11) 0.0407(5) Uani 1 1 d . . . . .
O3 O 0.6461(2) 0.5896(6) 0.98309(11) 0.0487(5) Uani 1 1 d . . . . .
C1 C 0.8054(2) 0.5341(6) 0.29979(13) 0.0263(5) Uani 1 1 d . . . . .
H1A H 0.857308 0.547964 0.263604 0.032 Uiso 1 1 calc R U . . .
H1B H 0.840574 0.434606 0.335576 0.032 Uiso 1 1 calc R U . . .
C2 C 0.6729(2) 0.4860(6) 0.25225(13) 0.0281(5) Uani 1 1 d . . . . .
H2A H 0.674170 0.376041 0.222124 0.034 Uiso 1 1 calc R U . . .
H2B H 0.620936 0.464252 0.287835 0.034 Uiso 1 1 calc R U . . .
C3 C 0.6174(2) 0.6365(6) 0.19671(13) 0.0307(5) Uani 1 1 d . . . . .
H3 H 0.667979 0.651679 0.159146 0.037 Uiso 1 1 calc R U . . .
C4 C 0.6200(2) 0.8085(6) 0.24071(14) 0.0302(5) Uani 1 1 d . . . . .
H4A H 0.563296 0.798063 0.274113 0.036 Uiso 1 1 calc R U . . .
H4B H 0.588059 0.905159 0.202630 0.036 Uiso 1 1 calc R U . . .
C5 C 0.7514(2) 0.8578(6) 0.29226(14) 0.0269(5) Uani 1 1 d . . . . .
H5 H 0.803798 0.879231 0.256201 0.032 Uiso 1 1 calc R U . . .
C6 C 0.7490(2) 1.0316(6) 0.33598(15) 0.0303(5) Uani 1 1 d . . . . .
H6A H 0.701635 1.121520 0.298608 0.036 Uiso 1 1 calc R U . . .
H6B H 0.835609 1.075659 0.357629 0.036 Uiso 1 1 calc R U . . .
C7 C 0.6894(2) 1.0104(6) 0.40266(14) 0.0282(5) Uani 1 1 d . . . . .
H7A H 0.695607 1.124034 0.431380 0.034 Uiso 1 1 calc R U . . .
H7B H 0.599688 0.981486 0.380551 0.034 Uiso 1 1 calc R U . . .
C8 C 0.75331(19) 0.8640(6) 0.45952(13) 0.0228(4) Uani 1 1 d . . . . .
H8 H 0.842387 0.898729 0.484104 0.027 Uiso 1 1 calc R U . . .
C9 C 0.75105(19) 0.6875(6) 0.41507(12) 0.0217(4) Uani 1 1 d . . . . .
H9 H 0.661068 0.660662 0.388806 0.026 Uiso 1 1 calc R U . . .
C10 C 0.81514(19) 0.7051(6) 0.34841(13) 0.0241(4) Uani 1 1 d . . . . .
C11 C 0.8013(2) 0.5325(6) 0.47106(13) 0.0254(5) Uani 1 1 d . . . . .
H11A H 0.892636 0.547030 0.493760 0.030 Uiso 1 1 calc R U . . .
H11B H 0.786833 0.420494 0.440809 0.030 Uiso 1 1 calc R U . . .
C12 C 0.7408(2) 0.5176(6) 0.53806(13) 0.0253(4) Uani 1 1 d . . . . .
H12A H 0.651440 0.486227 0.516217 0.030 Uiso 1 1 calc R U . . .
H12B H 0.782029 0.421317 0.574019 0.030 Uiso 1 1 calc R U . . .
C13 C 0.75172(19) 0.6921(6) 0.58404(12) 0.0220(4) Uani 1 1 d . . . . .
C14 C 0.69067(19) 0.8380(6) 0.52423(13) 0.0232(4) Uani 1 1 d . . . . .
H14 H 0.603367 0.797663 0.497999 0.028 Uiso 1 1 calc R U . . .
C15 C 0.6799(2) 0.9971(6) 0.57490(14) 0.0284(5) Uani 1 1 d . . . . .
H15A H 0.609330 1.074514 0.547399 0.034 Uiso 1 1 calc R U . . .
H15B H 0.757863 1.067759 0.588802 0.034 Uiso 1 1 calc R U . . .
C16 C 0.6567(2) 0.9136(6) 0.64868(14) 0.0302(5) Uani 1 1 d . . . . .
H16A H 0.571478 0.942438 0.651121 0.036 Uiso 1 1 calc R U . . .
H16B H 0.717857 0.959817 0.696509 0.036 Uiso 1 1 calc R U . . .
C17 C 0.67202(19) 0.7097(6) 0.64229(13) 0.0247(4) Uani 1 1 d . . . . .
H17 H 0.587416 0.660170 0.615637 0.030 Uiso 1 1 calc R U . . .
C18 C 0.88999(19) 0.7327(6) 0.62688(13) 0.0268(4) Uani 1 1 d . . . . .
H18A H 0.926408 0.633046 0.661180 0.040 Uiso 1 1 calc R U . . .
H18B H 0.895160 0.840613 0.658294 0.040 Uiso 1 1 calc R U . . .
H18C H 0.936149 0.750185 0.588369 0.040 Uiso 1 1 calc R U . . .
C19 C 0.9558(2) 0.7450(6) 0.38190(15) 0.0311(5) Uani 1 1 d . . . . .
H19A H 0.997270 0.644579 0.413900 0.047 Uiso 1 1 calc R U . . .
H19B H 0.967167 0.852129 0.414298 0.047 Uiso 1 1 calc R U . . .
H19C H 0.992429 0.763500 0.338789 0.047 Uiso 1 1 calc R U . . .
C20 C 0.7185(2) 0.6184(6) 0.72284(13) 0.0271(5) Uani 1 1 d . . . . .
H20 H 0.803800 0.665645 0.749517 0.033 Uiso 1 1 calc R U . . .
C21 C 0.7296(3) 0.4171(6) 0.71595(15) 0.0366(6) Uani 1 1 d . . . . .
H21A H 0.649723 0.368890 0.683939 0.055 Uiso 1 1 calc R U . . .
H21B H 0.750885 0.363742 0.768222 0.055 Uiso 1 1 calc R U . . .
H21C H 0.795180 0.389677 0.691271 0.055 Uiso 1 1 calc R U . . .
C22 C 0.6333(2) 0.6651(6) 0.77412(13) 0.0284(5) Uani 1 1 d . . . . .
H22A H 0.628322 0.795848 0.777657 0.034 Uiso 1 1 calc R U . . .
H22B H 0.548068 0.620529 0.748196 0.034 Uiso 1 1 calc R U . . .
C23 C 0.6772(2) 0.5888(7) 0.85683(14) 0.0380(6) Uani 1 1 d . . . . .
H23A H 0.670247 0.457945 0.852904 0.046 Uiso 1 1 calc R U . . .
H23B H 0.766908 0.617655 0.879027 0.046 Uiso 1 1 calc R U . . .
C24 C 0.6090(2) 0.6508(6) 0.91432(14) 0.0342(5) Uani 1 1 d . . . . .
N1A N 0.6136(2) 0.2353(6) 0.99914(12) 0.0321(5) Uani 0.672(4) 1 d . U P A 1
H1AA H 0.568709 0.213322 0.948736 0.039 Uiso 0.672(4) 1 calc R U P A 1
H1AB H 0.649708 0.344352 1.002269 0.039 Uiso 0.672(4) 1 calc R U P A 1
H1AC H 0.561944 0.232286 1.030299 0.039 Uiso 0.672(4) 1 calc R U P A 1
C1A C 0.7133(4) 0.0968(9) 1.0257(2) 0.0374(9) Uani 0.672(4) 1 d . U P A 1
H1AD H 0.673325 -0.022921 1.021798 0.045 Uiso 0.672(4) 1 calc R U P A 1
C2A C 0.7965(4) 0.1039(10) 0.9716(2) 0.0461(10) Uani 0.672(4) 1 d . U P A 1
H2AA H 0.831057 0.224987 0.972169 0.055 Uiso 0.672(4) 1 calc R U P A 1
H2AB H 0.746110 0.076804 0.917389 0.055 Uiso 0.672(4) 1 calc R U P A 1
C3A C 0.9031(4) -0.0291(10) 0.9974(3) 0.0549(11) Uani 0.672(4) 1 d . U P A 1
H3AA H 0.868703 -0.151037 0.992131 0.066 Uiso 0.672(4) 1 calc R U P A 1
H3AB H 0.958333 -0.018605 0.963071 0.066 Uiso 0.672(4) 1 calc R U P A 1
C4A C 0.9770(4) 0.0028(10) 1.0800(3) 0.0526(10) Uani 0.672(4) 1 d . U P A 1
H4AA H 1.018698 0.119771 1.084080 0.063 Uiso 0.672(4) 1 calc R U P A 1
H4AB H 1.042720 -0.089170 1.096343 0.063 Uiso 0.672(4) 1 calc R U P A 1
C5A C 0.8939(5) -0.0016(10) 1.1350(3) 0.0491(10) Uani 0.672(4) 1 d . U P A 1
H5AA H 0.859129 -0.122450 1.135021 0.059 Uiso 0.672(4) 1 calc R U P A 1
H5AB H 0.945076 0.025902 1.188930 0.059 Uiso 0.672(4) 1 calc R U P A 1
C6A C 0.7871(3) 0.1313(9) 1.1100(2) 0.0396(8) Uani 0.672(4) 1 d . U P A 1
H6AA H 0.731776 0.119858 1.144156 0.048 Uiso 0.672(4) 1 calc R U P A 1
H6AB H 0.821061 0.253523 1.115239 0.048 Uiso 0.672(4) 1 calc R U P A 1
N1B N 0.6136(2) 0.2353(6) 0.99914(12) 0.0321(5) Uani 0.244(4) 1 d D U P B 2
H1BA H 0.573154 0.166615 0.957630 0.039 Uiso 0.244(4) 1 calc R U P B 2
H1BB H 0.612300 0.350455 0.983566 0.039 Uiso 0.244(4) 1 calc R U P B 2
H1BC H 0.574765 0.225979 1.037321 0.039 Uiso 0.244(4) 1 calc R U P B 2
C1B C 0.7475(12) 0.174(2) 1.0306(8) 0.0402(15) Uani 0.244(4) 1 d D U P B 2
H1BD H 0.783365 0.158338 0.985706 0.048 Uiso 0.244(4) 1 calc R U P B 2
C2B C 0.7322(10) -0.011(2) 1.0642(7) 0.0411(15) Uani 0.244(4) 1 d D U P B 2
H2BA H 0.694977 0.001280 1.107980 0.049 Uiso 0.244(4) 1 calc R U P B 2
H2BB H 0.675639 -0.085257 1.023174 0.049 Uiso 0.244(4) 1 calc R U P B 2
C3B C 0.8594(11) -0.100(2) 1.0932(8) 0.0510(16) Uani 0.244(4) 1 d D U P B 2
H3BA H 0.851844 -0.211139 1.121133 0.061 Uiso 0.244(4) 1 calc R U P B 2
H3BB H 0.890096 -0.131046 1.048025 0.061 Uiso 0.244(4) 1 calc R U P B 2
C4B C 0.9497(14) 0.021(2) 1.1465(9) 0.0556(19) Uani 0.244(4) 1 d D U P B 2
H4BA H 1.033350 -0.035440 1.160812 0.067 Uiso 0.244(4) 1 calc R U P B 2
H4BB H 0.924988 0.034939 1.195205 0.067 Uiso 0.244(4) 1 calc R U P B 2
C5B C 0.9590(11) 0.201(2) 1.1130(8) 0.060(2) Uani 0.244(4) 1 d D U P B 2
H5BA H 0.990786 0.189516 1.066824 0.072 Uiso 0.244(4) 1 calc R U P B 2
H5BB H 1.019120 0.274692 1.152434 0.072 Uiso 0.244(4) 1 calc R U P B 2
C6B C 0.8287(11) 0.295(2) 1.0882(7) 0.0536(19) Uani 0.244(4) 1 d D U P B 2
H6BA H 0.796369 0.312334 1.133816 0.064 Uiso 0.244(4) 1 calc R U P B 2
H6BB H 0.834302 0.412499 1.064230 0.064 Uiso 0.244(4) 1 calc R U P B 2
N1C N 0.6777(17) 0.033(3) 1.1358(11) 0.0321(5) Uani 0.085(3) 1 d D U P C 3
H1CA H 0.601077 -0.018864 1.120221 0.039 Uiso 0.085(3) 1 calc R U P C 3
H1CB H 0.668549 0.152903 1.138397 0.039 Uiso 0.085(3) 1 calc R U P C 3
H1CC H 0.720749 -0.008667 1.183865 0.039 Uiso 0.085(3) 1 calc R U P C 3
C1C C 0.7489(17) -0.009(3) 1.0777(11) 0.0427(17) Uani 0.085(3) 1 d D U P C 3
H1C H 0.696570 -0.088484 1.036101 0.051 Uiso 0.085(3) 1 calc R U P C 3
C2C C 0.757(2) 0.176(3) 1.0422(15) 0.0418(17) Uani 0.085(3) 1 d D U P C 3
H2CA H 0.671617 0.217954 1.014563 0.050 Uiso 0.085(3) 1 calc R U P C 3
H2CB H 0.794220 0.261080 1.084846 0.050 Uiso 0.085(3) 1 calc R U P C 3
C3C C 0.835(2) 0.172(4) 0.9853(14) 0.044(2) Uani 0.085(3) 1 d D U P C 3
H3CA H 0.788134 0.111500 0.936434 0.053 Uiso 0.085(3) 1 calc R U P C 3
H3CB H 0.853234 0.294612 0.972050 0.053 Uiso 0.085(3) 1 calc R U P C 3
C4C C 0.9542(18) 0.076(3) 1.0207(15) 0.045(2) Uani 0.085(3) 1 d D U P C 3
H4CA H 1.005291 0.146067 1.065623 0.054 Uiso 0.085(3) 1 calc R U P C 3
H4CB H 1.001341 0.068125 0.981594 0.054 Uiso 0.085(3) 1 calc R U P C 3
C5C C 0.936(2) -0.107(3) 1.0483(14) 0.047(2) Uani 0.085(3) 1 d D U P C 3
H5CA H 1.017722 -0.166889 1.068448 0.056 Uiso 0.085(3) 1 calc R U P C 3
H5CB H 0.884026 -0.177911 1.003969 0.056 Uiso 0.085(3) 1 calc R U P C 3
C6C C 0.870(2) -0.097(4) 1.1146(14) 0.0481(19) Uani 0.085(3) 1 d D U P C 3
H6CA H 0.856677 -0.217273 1.133126 0.058 Uiso 0.085(3) 1 calc R U P C 3
H6CB H 0.920240 -0.026776 1.159454 0.058 Uiso 0.085(3) 1 calc R U P C 3

loop_
_atom_site_aniso_label
_atom_site_aniso_U_11
_atom_site_aniso_U_22
_atom_site_aniso_U_33
_atom_site_aniso_U_23
_atom_site_aniso_U_13
_atom_site_aniso_U_12
O1 0.0348(9) 0.0476(12) 0.0291(8) 0.0011(8) 0.0019(7) 0.0028(8)
O2 0.0393(9) 0.0550(12) 0.0308(9) 0.0035(8) 0.0151(7) 0.0054(9)
O3 0.0587(12) 0.0603(14) 0.0262(9) 0.0055(9) 0.0107(8) 0.0053(11)
C1 0.0291(11) 0.0252(11) 0.0264(10) 0.0028(9) 0.0108(9) 0.0021(9)
C2 0.0330(11) 0.0282(12) 0.0238(10) 0.0028(9) 0.0092(9) 0.0011(9)
C3 0.0309(11) 0.0370(14) 0.0239(10) 0.0037(9) 0.0074(9) 0.0020(10)
C4 0.0320(11) 0.0320(12) 0.0269(11) 0.0088(9) 0.0088(9) 0.0072(10)
C5 0.0300(11) 0.0242(11) 0.0301(11) 0.0069(9) 0.0143(9) 0.0008(9)
C6 0.0345(11) 0.0203(11) 0.0384(13) 0.0073(9) 0.0142(10) 0.0000(9)
C7 0.0323(11) 0.0218(11) 0.0314(11) 0.0050(9) 0.0106(9) 0.0031(9)
C8 0.0213(9) 0.0189(10) 0.0280(10) 0.0022(8) 0.0067(8) -0.0002(8)
C9 0.0195(9) 0.0196(10) 0.0257(10) 0.0021(8) 0.0061(7) 0.0001(7)
C10 0.0218(10) 0.0230(11) 0.0288(10) 0.0043(8) 0.0096(8) 0.0010(8)
C11 0.0306(11) 0.0199(11) 0.0261(11) 0.0024(8) 0.0090(9) 0.0024(8)
C12 0.0290(10) 0.0210(11) 0.0260(10) 0.0014(8) 0.0080(8) -0.0004(8)
C13 0.0208(9) 0.0202(10) 0.0248(10) 0.0005(8) 0.0061(8) -0.0014(7)
C14 0.0195(9) 0.0209(11) 0.0284(10) 0.0006(8) 0.0057(8) -0.0002(8)
C15 0.0291(10) 0.0235(11) 0.0339(12) -0.0009(9) 0.0112(9) 0.0022(9)
C16 0.0304(11) 0.0296(12) 0.0331(11) -0.0013(9) 0.0132(9) 0.0030(9)
C17 0.0193(9) 0.0267(11) 0.0284(10) 0.0017(8) 0.0075(8) -0.0008(8)
C18 0.0203(9) 0.0294(11) 0.0297(10) 0.0004(9) 0.0056(8) -0.0002(9)
C19 0.0238(10) 0.0322(12) 0.0388(12) 0.0017(10) 0.0114(9) -0.0022(9)
C20 0.0247(10) 0.0303(12) 0.0262(10) 0.0011(9) 0.0070(8) 0.0008(9)
C21 0.0491(14) 0.0328(13) 0.0339(12) 0.0066(10) 0.0214(11) 0.0084(11)
C22 0.0244(10) 0.0357(13) 0.0251(10) -0.0009(9) 0.0072(8) -0.0011(9)
C23 0.0342(12) 0.0529(17) 0.0260(12) 0.0027(11) 0.0075(9) 0.0080(12)
C24 0.0356(12) 0.0431(15) 0.0215(10) -0.0024(10) 0.0047(9) -0.0039(11)
N1A 0.0271(10) 0.0491(14) 0.0205(9) 0.0026(9) 0.0073(8) 0.0053(10)
C1A 0.0274(17) 0.062(2) 0.0233(16) -0.0002(17) 0.0076(14) 0.0037(16)
C2A 0.0311(17) 0.080(3) 0.0285(17) 0.0036(18) 0.0110(14) 0.0096(18)
C3A 0.0381(18) 0.085(3) 0.044(2) 0.002(2) 0.0150(16) 0.009(2)
C4A 0.0336(16) 0.079(2) 0.0450(19) 0.0115(19) 0.0113(15) 0.0032(18)
C5A 0.0346(19) 0.075(3) 0.0344(19) 0.0108(18) 0.0044(17) -0.003(2)
C6A 0.0327(15) 0.062(2) 0.0227(15) 0.0041(15) 0.0060(12) -0.0018(15)
N1B 0.0271(10) 0.0491(14) 0.0205(9) 0.0026(9) 0.0073(8) 0.0053(10)
C1B 0.028(3) 0.064(3) 0.029(2) 0.004(3) 0.009(2) 0.001(2)
C2B 0.029(3) 0.064(3) 0.030(3) 0.004(3) 0.007(2) 0.001(3)
C3B 0.036(3) 0.072(3) 0.041(3) 0.008(3) 0.005(3) 0.000(3)
C4B 0.039(3) 0.078(4) 0.046(3) 0.014(3) 0.005(3) -0.004(3)
C5B 0.041(4) 0.079(4) 0.053(4) 0.009(4) 0.003(3) -0.005(4)
C6B 0.043(3) 0.072(4) 0.042(3) 0.005(3) 0.007(3) -0.004(3)
N1C 0.0271(10) 0.0491(14) 0.0205(9) 0.0026(9) 0.0073(8) 0.0053(10)
C1C 0.031(3) 0.066(3) 0.030(3) 0.005(3) 0.007(3) 0.000(3)
C2C 0.031(3) 0.066(3) 0.029(3) 0.004(3) 0.009(3) 0.002(3)
C3C 0.031(3) 0.072(4) 0.030(3) 0.005(3) 0.012(3) 0.004(3)
C4C 0.028(4) 0.075(4) 0.035(4) 0.007(4) 0.015(4) 0.005(4)
C5C 0.031(3) 0.074(4) 0.036(4) 0.007(3) 0.012(3) 0.003(3)
C6C 0.034(3) 0.072(3) 0.037(3) 0.008(3) 0.007(3) 0.000(3)

loop_
_atom_type_symbol
_atom_type_description
_atom_type_scat_dispersion_real
_atom_type_scat_dispersion_imag
_atom_type_scat_source
C C 0.0181 0.0091 'International Tables Vol C Tables 4.2.6.8 and 6.1.1.4'
H H 0.0000 0.0000 'International Tables Vol C Tables 4.2.6.8 and 6.1.1.4'
N N 0.0311 0.0180 'International Tables Vol C Tables 4.2.6.8 and 6.1.1.4'
O O 0.0492 0.0322 'International Tables Vol C Tables 4.2.6.8 and 6.1.1.4'

loop_
_audit_author_name
_audit_author_email
_audit_author_address
'Li, P.' puzhen.li@umontreal.ca
;
Universit'e de Montr'eal
Departement de Chimie
Campus MIL  1375 Th'er\`ese Lavoie-Roux
Montr'eal
H2V 0B3
Canada
;
'Maris, T.' thierry.maris@umontreal.ca
;
Universit'e de Montr'eal
Departement de Chimie
Campus MIL  1375 Th'er\`ese Lavoie-Roux
Montr'eal
H2V 0B3
Canada
;

loop_
_geom_angle_atom_site_label_1
_geom_angle_atom_site_label_2
_geom_angle_atom_site_label_3
_geom_angle
_geom_angle_site_symmetry_1
_geom_angle_site_symmetry_3
C3 O1 H1 109.5 . .
H1A C1 H1B 107.6 . .
C2 C1 H1A 108.7 . .
C2 C1 H1B 108.7 . .
C2 C1 C10 114.37(18) . .
C10 C1 H1A 108.7 . .
C10 C1 H1B 108.7 . .
C1 C2 H2A 109.8 . .
C1 C2 H2B 109.8 . .
H2A C2 H2B 108.2 . .
C3 C2 C1 109.54(19) . .
C3 C2 H2A 109.8 . .
C3 C2 H2B 109.8 . .
O1 C3 C2 111.2(2) . .
O1 C3 H3 108.7 . .
O1 C3 C4 108.4(2) . .
C2 C3 H3 108.7 . .
C4 C3 C2 111.04(19) . .
C4 C3 H3 108.7 . .
C3 C4 H4A 109.0 . .
C3 C4 H4B 109.0 . .
C3 C4 C5 112.9(2) . .
H4A C4 H4B 107.8 . .
C5 C4 H4A 109.0 . .
C5 C4 H4B 109.0 . .
C4 C5 H5 106.8 . .
C4 C5 C10 112.78(19) . .
C6 C5 C4 111.0(2) . .
C6 C5 H5 106.8 . .
C6 C5 C10 112.15(19) . .
C10 C5 H5 106.8 . .
C5 C6 H6A 109.1 . .
C5 C6 H6B 109.1 . .
C5 C6 C7 112.51(19) . .
H6A C6 H6B 107.8 . .
C7 C6 H6A 109.1 . .
C7 C6 H6B 109.1 . .
C6 C7 H7A 109.3 . .
C6 C7 H7B 109.3 . .
H7A C7 H7B 108.0 . .
C8 C7 C6 111.51(19) . .
C8 C7 H7A 109.3 . .
C8 C7 H7B 109.3 . .
C7 C8 H8 108.5 . .
C7 C8 C9 110.18(18) . .
C9 C8 H8 108.5 . .
C14 C8 C7 111.48(17) . .
C14 C8 H8 108.5 . .
C14 C8 C9 109.59(17) . .
C8 C9 H9 106.3 . .
C8 C9 C10 112.04(17) . .
C10 C9 H9 106.3 . .
C11 C9 C8 111.84(17) . .
C11 C9 H9 106.3 . .
C11 C9 C10 113.51(17) . .
C1 C10 C5 108.12(18) . .
C1 C10 C9 112.66(18) . .
C1 C10 C19 106.25(18) . .
C5 C10 C9 109.14(17) . .
C19 C10 C5 109.36(19) . .
C19 C10 C9 111.20(18) . .
C9 C11 H11A 108.8 . .
C9 C11 H11B 108.8 . .
C9 C11 C12 113.69(18) . .
H11A C11 H11B 107.7 . .
C12 C11 H11A 108.8 . .
C12 C11 H11B 108.8 . .
C11 C12 H12A 109.3 . .
C11 C12 H12B 109.3 . .
H12A C12 H12B 108.0 . .
C13 C12 C11 111.57(18) . .
C13 C12 H12A 109.3 . .
C13 C12 H12B 109.3 . .
C12 C13 C14 106.78(17) . .
C12 C13 C17 117.19(18) . .
C12 C13 C18 110.39(18) . .
C14 C13 C17 100.16(17) . .
C18 C13 C14 112.32(18) . .
C18 C13 C17 109.62(17) . .
C8 C14 C13 113.95(17) . .
C8 C14 H14 106.4 . .
C8 C14 C15 118.65(18) . .
C13 C14 H14 106.4 . .
C15 C14 C13 104.12(17) . .
C15 C14 H14 106.4 . .
C14 C15 H15A 110.9 . .
C14 C15 H15B 110.9 . .
C14 C15 C16 104.26(19) . .
H15A C15 H15B 108.9 . .
C16 C15 H15A 110.9 . .
C16 C15 H15B 110.9 . .
C15 C16 H16A 110.3 . .
C15 C16 H16B 110.3 . .
C15 C16 C17 106.88(19) . .
H16A C16 H16B 108.6 . .
C17 C16 H16A 110.3 . .
C17 C16 H16B 110.3 . .
C13 C17 H17 107.2 . .
C16 C17 C13 103.28(18) . .
C16 C17 H17 107.2 . .
C20 C17 C13 118.70(18) . .
C20 C17 C16 112.8(2) . .
C20 C17 H17 107.2 . .
C13 C18 H18A 109.5 . .
C13 C18 H18B 109.5 . .
C13 C18 H18C 109.5 . .
H18A C18 H18B 109.5 . .
H18A C18 H18C 109.5 . .
H18B C18 H18C 109.5 . .
C10 C19 H19A 109.5 . .
C10 C19 H19B 109.5 . .
C10 C19 H19C 109.5 . .
H19A C19 H19B 109.5 . .
H19A C19 H19C 109.5 . .
H19B C19 H19C 109.5 . .
C17 C20 H20 107.7 . .
C21 C20 C17 112.4(2) . .
C21 C20 H20 107.7 . .
C21 C20 C22 110.6(2) . .
C22 C20 C17 110.62(18) . .
C22 C20 H20 107.7 . .
C20 C21 H21A 109.5 . .
C20 C21 H21B 109.5 . .
C20 C21 H21C 109.5 . .
H21A C21 H21B 109.5 . .
H21A C21 H21C 109.5 . .
H21B C21 H21C 109.5 . .
C20 C22 H22A 108.7 . .
C20 C22 H22B 108.7 . .
H22A C22 H22B 107.6 . .
C23 C22 C20 114.02(19) . .
C23 C22 H22A 108.7 . .
C23 C22 H22B 108.7 . .
C22 C23 H23A 108.1 . .
C22 C23 H23B 108.1 . .
H23A C23 H23B 107.3 . .
C24 C23 C22 117.0(2) . .
C24 C23 H23A 108.1 . .
C24 C23 H23B 108.1 . .
O2 C24 O3 123.5(2) . .
O2 C24 C23 119.4(2) . .
O3 C24 C23 117.1(2) . .
H1AA N1A H1AB 109.5 . .
H1AA N1A H1AC 109.5 . .
H1AB N1A H1AC 109.5 . .
C1A N1A H1AA 109.5 . .
C1A N1A H1AB 109.5 . .
C1A N1A H1AC 109.5 . .
N1A C1A H1AD 109.2 . .
N1A C1A C2A 107.9(4) . .
N1A C1A C6A 109.7(4) . .
C2A C1A H1AD 109.2 . .
C6A C1A H1AD 109.2 . .
C6A C1A C2A 111.5(4) . .
C1A C2A H2AA 109.5 . .
C1A C2A H2AB 109.5 . .
C1A C2A C3A 110.6(4) . .
H2AA C2A H2AB 108.1 . .
C3A C2A H2AA 109.5 . .
C3A C2A H2AB 109.5 . .
C2A C3A H3AA 109.5 . .
C2A C3A H3AB 109.5 . .
H3AA C3A H3AB 108.1 . .
C4A C3A C2A 110.8(5) . .
C4A C3A H3AA 109.5 . .
C4A C3A H3AB 109.5 . .
C3A C4A H4AA 109.3 . .
C3A C4A H4AB 109.3 . .
C3A C4A C5A 111.4(4) . .
H4AA C4A H4AB 108.0 . .
C5A C4A H4AA 109.3 . .
C5A C4A H4AB 109.3 . .
C4A C5A H5AA 109.3 . .
C4A C5A H5AB 109.3 . .
H5AA C5A H5AB 108.0 . .
C6A C5A C4A 111.5(4) . .
C6A C5A H5AA 109.3 . .
C6A C5A H5AB 109.3 . .
C1A C6A C5A 109.5(4) . .
C1A C6A H6AA 109.8 . .
C1A C6A H6AB 109.8 . .
C5A C6A H6AA 109.8 . .
C5A C6A H6AB 109.8 . .
H6AA C6A H6AB 108.2 . .
H1BA N1B H1BB 109.5 . .
H1BA N1B H1BC 109.5 . .
H1BB N1B H1BC 109.5 . .
C1B N1B H1BA 109.5 . .
C1B N1B H1BB 109.5 . .
C1B N1B H1BC 109.5 . .
N1B C1B H1BD 108.7 . .
N1B C1B C2B 102.3(10) . .
C2B C1B H1BD 108.7 . .
C6B C1B N1B 114.2(10) . .
C6B C1B H1BD 108.7 . .
C6B C1B C2B 113.8(11) . .
C1B C2B H2BA 109.8 . .
C1B C2B H2BB 109.8 . .
H2BA C2B H2BB 108.2 . .
C3B C2B C1B 109.4(11) . .
C3B C2B H2BA 109.8 . .
C3B C2B H2BB 109.8 . .
C2B C3B H3BA 109.6 . .
C2B C3B H3BB 109.6 . .
H3BA C3B H3BB 108.2 . .
C4B C3B C2B 110.1(13) . .
C4B C3B H3BA 109.6 . .
C4B C3B H3BB 109.6 . .
C3B C4B H4BA 108.7 . .
C3B C4B H4BB 108.7 . .
C3B C4B C5B 114.4(12) . .
H4BA C4B H4BB 107.6 . .
C5B C4B H4BA 108.7 . .
C5B C4B H4BB 108.7 . .
C4B C5B H5BA 109.5 . .
C4B C5B H5BB 109.5 . .
C4B C5B C6B 110.9(12) . .
H5BA C5B H5BB 108.0 . .
C6B C5B H5BA 109.5 . .
C6B C5B H5BB 109.5 . .
C1B C6B C5B 104.5(12) . .
C1B C6B H6BA 110.9 . .
C1B C6B H6BB 110.9 . .
C5B C6B H6BA 110.9 . .
C5B C6B H6BB 110.9 . .
H6BA C6B H6BB 108.9 . .
H1CA N1C H1CB 109.5 . .
H1CA N1C H1CC 109.5 . .
H1CB N1C H1CC 109.5 . .
C1C N1C H1CA 109.5 . .
C1C N1C H1CB 109.5 . .
C1C N1C H1CC 109.5 . .
N1C C1C H1C 109.0 . .
N1C C1C C2C 101.2(13) . .
C2C C1C H1C 109.0 . .
C6C C1C N1C 112.6(13) . .
C6C C1C H1C 109.0 . .
C6C C1C C2C 115.7(15) . .
C1C C2C H2CA 109.3 . .
C1C C2C H2CB 109.3 . .
H2CA C2C H2CB 108.0 . .
C3C C2C C1C 111.6(14) . .
C3C C2C H2CA 109.3 . .
C3C C2C H2CB 109.3 . .
C2C C3C H3CA 109.6 . .
C2C C3C H3CB 109.6 . .
H3CA C3C H3CB 108.1 . .
C4C C3C C2C 110.1(14) . .
C4C C3C H3CA 109.6 . .
C4C C3C H3CB 109.6 . .
C3C C4C H4CA 108.9 . .
C3C C4C H4CB 108.9 . .
C3C C4C C5C 113.3(14) . .
H4CA C4C H4CB 107.7 . .
C5C C4C H4CA 108.9 . .
C5C C4C H4CB 108.9 . .
C4C C5C H5CA 109.7 . .
C4C C5C H5CB 109.7 . .
C4C C5C C6C 110.0(14) . .
H5CA C5C H5CB 108.2 . .
C6C C5C H5CA 109.7 . .
C6C C5C H5CB 109.7 . .
C1C C6C C5C 104.8(13) . .
C1C C6C H6CA 110.8 . .
C1C C6C H6CB 110.8 . .
C5C C6C H6CA 110.8 . .
C5C C6C H6CB 110.8 . .
H6CA C6C H6CB 108.9 . .

loop_
_geom_bond_atom_site_label_1
_geom_bond_atom_site_label_2
_geom_bond_distance
_geom_bond_site_symmetry_2
O1 H1 0.8400 .
O1 C3 1.437(3) .
O2 C24 1.250(3) .
O3 C24 1.264(3) .
C1 H1A 0.9900 .
C1 H1B 0.9900 .
C1 C2 1.523(3) .
C1 C10 1.540(3) .
C2 H2A 0.9900 .
C2 H2B 0.9900 .
C2 C3 1.516(3) .
C3 H3 1.0000 .
C3 C4 1.511(4) .
C4 H4A 0.9900 .
C4 H4B 0.9900 .
C4 C5 1.537(3) .
C5 H5 1.0000 .
C5 C6 1.529(3) .
C5 C10 1.557(3) .
C6 H6A 0.9900 .
C6 H6B 0.9900 .
C6 C7 1.531(3) .
C7 H7A 0.9900 .
C7 H7B 0.9900 .
C7 C8 1.530(3) .
C8 H8 1.0000 .
C8 C9 1.545(3) .
C8 C14 1.526(3) .
C9 H9 1.0000 .
C9 C10 1.561(3) .
C9 C11 1.535(3) .
C10 C19 1.542(3) .
C11 H11A 0.9900 .
C11 H11B 0.9900 .
C11 C12 1.538(3) .
C12 H12A 0.9900 .
C12 H12B 0.9900 .
C12 C13 1.536(3) .
C13 C14 1.548(3) .
C13 C17 1.557(3) .
C13 C18 1.544(3) .
C14 H14 1.0000 .
C14 C15 1.527(3) .
C15 H15A 0.9900 .
C15 H15B 0.9900 .
C15 C16 1.547(3) .
C16 H16A 0.9900 .
C16 H16B 0.9900 .
C16 C17 1.554(3) .
C17 H17 1.0000 .
C17 C20 1.542(3) .
C18 H18A 0.9800 .
C18 H18B 0.9800 .
C18 H18C 0.9800 .
C19 H19A 0.9800 .
C19 H19B 0.9800 .
C19 H19C 0.9800 .
C20 H20 1.0000 .
C20 C21 1.530(4) .
C20 C22 1.540(3) .
C21 H21A 0.9800 .
C21 H21B 0.9800 .
C21 H21C 0.9800 .
C22 H22A 0.9900 .
C22 H22B 0.9900 .
C22 C23 1.527(3) .
C23 H23A 0.9900 .
C23 H23B 0.9900 .
C23 C24 1.518(3) .
N1A H1AA 0.9100 .
N1A H1AB 0.9100 .
N1A H1AC 0.9100 .
N1A C1A 1.501(5) .
C1A H1AD 1.0000 .
C1A C2A 1.522(5) .
C1A C6A 1.514(5) .
C2A H2AA 0.9900 .
C2A H2AB 0.9900 .
C2A C3A 1.523(7) .
C3A H3AA 0.9900 .
C3A H3AB 0.9900 .
C3A C4A 1.487(7) .
C4A H4AA 0.9900 .
C4A H4AB 0.9900 .
C4A C5A 1.533(6) .
C5A H5AA 0.9900 .
C5A H5AB 0.9900 .
C5A C6A 1.523(7) .
C6A H6AA 0.9900 .
C6A H6AB 0.9900 .
N1B H1BA 0.9100 .
N1B H1BB 0.9100 .
N1B H1BC 0.9100 .
N1B C1B 1.511(13) .
C1B H1BD 1.0000 .
C1B C2B 1.547(15) .
C1B C6B 1.478(19) .
C2B H2BA 0.9900 .
C2B H2BB 0.9900 .
C2B C3B 1.520(16) .
C3B H3BA 0.9900 .
C3B H3BB 0.9900 .
C3B C4B 1.48(2) .
C4B H4BA 0.9900 .
C4B H4BB 0.9900 .
C4B C5B 1.50(2) .
C5B H5BA 0.9900 .
C5B H5BB 0.9900 .
C5B C6B 1.565(18) .
C6B H6BA 0.9900 .
C6B H6BB 0.9900 .
N1C H1CA 0.9100 .
N1C H1CB 0.9100 .
N1C H1CC 0.9100 .
N1C C1C 1.512(13) .
C1C H1C 1.0000 .
C1C C2C 1.546(15) .
C1C C6C 1.478(19) .
C2C H2CA 0.9900 .
C2C H2CB 0.9900 .
C2C C3C 1.520(16) .
C3C H3CA 0.9900 .
C3C H3CB 0.9900 .
C3C C4C 1.48(2) .
C4C H4CA 0.9900 .
C4C H4CB 0.9900 .
C4C C5C 1.50(2) .
C5C H5CA 0.9900 .
C5C H5CB 0.9900 .
C5C C6C 1.565(18) .
C6C H6CA 0.9900 .
C6C H6CB 0.9900 .

loop_
_geom_hbond_atom_site_label_D
_geom_hbond_atom_site_label_H
_geom_hbond_atom_site_label_A
_geom_hbond_distance_DH
_geom_hbond_distance_HA
_geom_hbond_distance_DA
_geom_hbond_angle_DHA
_geom_hbond_site_symmetry_A
_geom_hbond_publ_flag
O1 H1 O2 0.84 1.86 2.696(3) 170.6 2_646 yes
N1A H1AA O1 0.91 1.95 2.821(3) 161.0 2_646 yes
N1A H1AB O3 0.91 1.88 2.721(4) 153.1 . yes
N1A H1AC O2 0.91 1.88 2.774(3) 168.2 2_647 yes
N1A H1AC O3 0.91 2.51 3.203(3) 133.3 2_647 yes
N1B H1BA O1 0.91 1.96 2.821(3) 156.4 2_646 yes
N1B H1BB O3 0.91 1.84 2.721(4) 161.7 . yes
N1B H1BC O2 0.91 1.88 2.774(3) 167.2 2_647 yes
N1B H1BC O3 0.91 2.60 3.203(3) 124.3 2_647 yes
N1C H1CB O2 0.91 2.16 2.706(19) 117.5 2_647 yes

loop_
_geom_torsion_atom_site_label_1
_geom_torsion_atom_site_label_2
_geom_torsion_atom_site_label_3
_geom_torsion_atom_site_label_4
_geom_torsion
_geom_torsion_site_symmetry_1
_geom_torsion_site_symmetry_2
_geom_torsion_site_symmetry_3
_geom_torsion_site_symmetry_4
O1 C3 C4 C5 177.72(18) . . . .
C1 C2 C3 O1 -177.53(19) . . . .
C1 C2 C3 C4 -56.7(2) . . . .
C2 C1 C10 C5 -54.6(2) . . . .
C2 C1 C10 C9 66.1(2) . . . .
C2 C1 C10 C19 -171.91(18) . . . .
C2 C3 C4 C5 55.2(3) . . . .
C3 C4 C5 C6 -179.56(18) . . . .
C3 C4 C5 C10 -52.8(3) . . . .
C4 C5 C6 C7 73.0(2) . . . .
C4 C5 C10 C1 50.3(2) . . . .
C4 C5 C10 C9 -72.6(2) . . . .
C4 C5 C10 C19 165.56(19) . . . .
C5 C6 C7 C8 55.0(3) . . . .
C6 C5 C10 C1 176.46(17) . . . .
C6 C5 C10 C9 53.6(2) . . . .
C6 C5 C10 C19 -68.3(2) . . . .
C6 C7 C8 C9 -55.9(2) . . . .
C6 C7 C8 C14 -177.81(19) . . . .
C7 C8 C9 C10 57.5(2) . . . .
C7 C8 C9 C11 -173.73(17) . . . .
C7 C8 C14 C13 -179.66(18) . . . .
C7 C8 C14 C15 -56.5(3) . . . .
C8 C9 C10 C1 -175.92(17) . . . .
C8 C9 C10 C5 -55.8(2) . . . .
C8 C9 C10 C19 64.9(2) . . . .
C8 C9 C11 C12 50.5(2) . . . .
C8 C14 C15 C16 -161.00(18) . . . .
C9 C8 C14 C13 58.1(2) . . . .
C9 C8 C14 C15 -178.77(18) . . . .
C9 C11 C12 C13 -54.6(2) . . . .
C10 C1 C2 C3 58.7(2) . . . .
C10 C5 C6 C7 -54.1(3) . . . .
C10 C9 C11 C12 178.52(18) . . . .
C11 C9 C10 C1 56.2(2) . . . .
C11 C9 C10 C5 176.32(17) . . . .
C11 C9 C10 C19 -62.9(2) . . . .
C11 C12 C13 C14 56.7(2) . . . .
C11 C12 C13 C17 167.90(18) . . . .
C11 C12 C13 C18 -65.7(2) . . . .
C12 C13 C14 C8 -60.7(2) . . . .
C12 C13 C14 C15 168.59(16) . . . .
C12 C13 C17 C16 -155.42(19) . . . .
C12 C13 C17 C20 78.9(2) . . . .
C13 C14 C15 C16 -33.1(2) . . . .
C13 C17 C20 C21 -60.8(3) . . . .
C13 C17 C20 C22 175.02(19) . . . .
C14 C8 C9 C10 -179.45(16) . . . .
C14 C8 C9 C11 -50.7(2) . . . .
C14 C13 C17 C16 -40.5(2) . . . .
C14 C13 C17 C20 -166.1(2) . . . .
C14 C15 C16 C17 7.1(2) . . . .
C15 C16 C17 C13 21.2(2) . . . .
C15 C16 C17 C20 150.53(18) . . . .
C16 C17 C20 C21 178.3(2) . . . .
C16 C17 C20 C22 54.1(2) . . . .
C17 C13 C14 C8 176.72(17) . . . .
C17 C13 C14 C15 46.0(2) . . . .
C17 C20 C22 C23 -176.6(2) . . . .
C18 C13 C14 C8 60.5(2) . . . .
C18 C13 C14 C15 -70.3(2) . . . .
C18 C13 C17 C16 77.8(2) . . . .
C18 C13 C17 C20 -47.9(3) . . . .
C20 C22 C23 C24 171.4(2) . . . .
C21 C20 C22 C23 58.2(3) . . . .
C22 C23 C24 O2 1.4(4) . . . .
C22 C23 C24 O3 -179.1(3) . . . .
N1A C1A C2A C3A 177.8(4) . . . .
N1A C1A C6A C5A -176.1(4) . . . .
C1A C2A C3A C4A -56.5(6) . . . .
C2A C1A C6A C5A -56.6(6) . . . .
C2A C3A C4A C5A 55.9(7) . . . .
C3A C4A C5A C6A -56.2(7) . . . .
C4A C5A C6A C1A 55.5(6) . . . .
C6A C1A C2A C3A 57.3(6) . . . .
N1B C1B C2B C3B 175.6(9) . . . .
N1B C1B C6B C5B 178.6(10) . . . .
C1B C2B C3B C4B 51.7(14) . . . .
C2B C1B C6B C5B 61.6(14) . . . .
C2B C3B C4B C5B -53.3(16) . . . .
C3B C4B C5B C6B 57.6(16) . . . .
C4B C5B C6B C1B -58.4(14) . . . .
C6B C1B C2B C3B -60.6(14) . . . .
N1C C1C C2C C3C 175.3(17) . . . .
N1C C1C C6C C5C -172.9(18) . . . .
C1C C2C C3C C4C -48(2) . . . .
C2C C1C C6C C5C -57(2) . . . .
C2C C3C C4C C5C 55(2) . . . .
C3C C4C C5C C6C -63(2) . . . .
C4C C5C C6C C1C 60(2) . . . .
C6C C1C C2C C3C 53(2) . . . .

_cod_database_fobs_code 4519269
